data_2217647
loop_
_publ_author_name
'Annamalai Subashini'
'Packianathan Thomas Muthiah'
'Daniel E. Lynch'

_publ_section_title
;
 2-Amino-4,6-dimethylpyrimidinium 3,5-dinitrobenzoate dihydrate
;
_journal_coeditor_code RZ2189
_journal_issue 2
_journal_name_full 'Acta Crystallographica Section E'
_journal_page_first o426
_journal_page_last o426
_journal_paper_doi 10.1107/S1600536808000524
_journal_volume 64
_journal_year 2008
_chemical_formula_iupac 'C6 H10 N3 + , C7 H3 N2 O6 - , 2H2 O'
_chemical_formula_moiety 'C6 H10 N3 + , C7 H3 N2 O6 - , 2H2 O'
_chemical_formula_structural 'C6 H10 N3 + , C7 H3 N2 O6 - , 2H2 O'
_chemical_formula_sum 'C13 H17 N5 O8'
_chemical_formula_weight 371.32
_chemical_name_systematic
;
2-Amino-4,6-dimethylpyrimidinium 3,5-dinitrobenzoate dihydrate
;
_space_group_IT_number 2
_symmetry_cell_setting triclinic
_symmetry_space_group_name_Hall '-P 1'
_symmetry_space_group_name_H-M 'P -1'
_atom_sites_solution_hydrogens geom
_atom_sites_solution_primary direct
_atom_sites_solution_secondary difmap
_cell_angle_alpha 99.473(3)
_cell_angle_beta 101.322(3)
_cell_angle_gamma 100.826(2)
_cell_formula_units_Z 2
_cell_length_a 7.1465(3)
_cell_length_b 11.0215(5)
_cell_length_c 11.1531(4)
_cell_measurement_reflns_used 2.5
_cell_measurement_temperature 120
_cell_measurement_theta_max 26.0
_cell_measurement_theta_min 3.8
_cell_volume 827.33(6)
_computing_cell_refinement 'DENZO (Otwinowski & Minor, 1997) and COLLECT (Nonius, 1998)'
_computing_data_collection 'COLLECT (Nonius, 1998)'
_computing_data_reduction 'DENZO (Otwinowski & Minor, 1997) and COLLECT (Nonius, 1998)'
_computing_molecular_graphics 'PLATON (Spek, 2003)'
_computing_publication_material 'PLATON (Spek, 2003)'
_computing_structure_refinement 'SHELXL97 (Sheldrick, 2008)'
_computing_structure_solution 'SHELXS97 (Sheldrick, 2008)'
_diffrn_ambient_temperature 120
_diffrn_measured_fraction_theta_full 0.995
_diffrn_measured_fraction_theta_max 0.995
_diffrn_measurement_device_type 'Bruker--Nonius KappaCCD area-detector'
_diffrn_measurement_method '\f and \w'
_diffrn_radiation_monochromator graphite
_diffrn_radiation_source 'Bruker--Nonius FR591 rotating anode'
_diffrn_radiation_type MoK\a
_diffrn_radiation_wavelength 0.71073
_diffrn_reflns_av_R_equivalents 0.0432
_diffrn_reflns_av_sigmaI/netI 0.0369
_diffrn_reflns_limit_h_max 8
_diffrn_reflns_limit_h_min -8
_diffrn_reflns_limit_k_max 13
_diffrn_reflns_limit_k_min -13
_diffrn_reflns_limit_l_max 13
_diffrn_reflns_limit_l_min -13
_diffrn_reflns_number 15739
_diffrn_reflns_reduction_process ' ?'
_diffrn_reflns_theta_full 25.99
_diffrn_reflns_theta_max 25.99
_diffrn_reflns_theta_min 3.81
_diffrn_standards_decay_% 0
_exptl_absorpt_coefficient_mu 0.125
_exptl_absorpt_correction_type none
_exptl_crystal_colour brown
_exptl_crystal_density_diffrn 1.491
_exptl_crystal_density_method 'not measured'
_exptl_crystal_description block
_exptl_crystal_F_000 388
_exptl_crystal_size_max 0.44
_exptl_crystal_size_mid 0.36
_exptl_crystal_size_min 0.23
_refine_diff_density_max 0.501
_refine_diff_density_min -0.551
_refine_ls_extinction_coef 0.026(9)
_refine_ls_extinction_expression Fc^*^=kFc[1+0.001Fc^2^\l^3^/sin(2\q)]^-1/4^
_refine_ls_extinction_method 'SHELXL97  (Sheldrick, 2008)'
_refine_ls_goodness_of_fit_ref 1.036
_refine_ls_hydrogen_treatment constr
_refine_ls_matrix_type full
_refine_ls_number_parameters 238
_refine_ls_number_reflns 3235
_refine_ls_number_restraints 0
_refine_ls_restrained_S_all 1.036
_refine_ls_R_factor_all 0.0888
_refine_ls_R_factor_gt 0.0594
_refine_ls_shift/su_max 0.000
_refine_ls_shift/su_mean 0.000
_refine_ls_structure_factor_coef Fsqd
_refine_ls_weighting_details 'calc w = 1/[\s^2^(Fo^2^)+(0.0801P)^2^+0.6543P] where P=(Fo^2^+2Fc^2^)/3'
_refine_ls_weighting_scheme calc
_refine_ls_wR_factor_gt 0.1486
_refine_ls_wR_factor_ref 0.1706
_reflns_number_gt 2283
_reflns_number_total 3235
_reflns_threshold_expression I>2\s(I)
_cod_data_source_file rz2189.cif
_cod_data_source_block I
_cod_database_code 2217647
_cod_database_fobs_code 2217647

loop_
_symmetry_equiv_pos_as_xyz
x,y,z
-x,-y,-z

loop_
_atom_site_aniso_label
_atom_site_aniso_U_11
_atom_site_aniso_U_22
_atom_site_aniso_U_33
_atom_site_aniso_U_12
_atom_site_aniso_U_13
_atom_site_aniso_U_23
N1 0.0299(11) 0.0296(11) 0.0237(10) 0.0107(8) 0.0048(8) 0.0057(8)
N2 0.0387(11) 0.0276(11) 0.0201(10) 0.0132(9) 0.0051(8) 0.0048(8)
N3 0.0335(11) 0.0288(11) 0.0224(10) 0.0102(9) 0.0049(8) 0.0023(8)
C2 0.0258(12) 0.0260(12) 0.0247(12) 0.0069(9) 0.0044(9) 0.0057(9)
C4 0.0340(13) 0.0349(13) 0.0242(12) 0.0086(11) 0.0057(10) 0.0019(10)
C5 0.0377(14) 0.0418(15) 0.0210(12) 0.0098(12) 0.0052(10) -0.0002(11)
C6 0.0310(13) 0.0429(15) 0.0223(12) 0.0089(11) 0.0044(10) 0.0079(11)
C7 0.0584(18) 0.0442(16) 0.0293(14) 0.0246(14) 0.0089(13) -0.0008(12)
C8 0.0509(17) 0.0532(17) 0.0275(13) 0.0204(14) 0.0061(12) 0.0137(12)
O1 0.0443(10) 0.0293(9) 0.0276(9) 0.0117(8) 0.0058(8) 0.0034(7)
O2 0.0418(10) 0.0282(9) 0.0306(9) 0.0130(8) 0.0058(7) 0.0081(7)
O3 0.0682(14) 0.0540(13) 0.0280(10) 0.0282(11) 0.0047(9) 0.0079(9)
O4 0.0543(12) 0.0393(11) 0.0371(10) 0.0195(9) 0.0120(9) -0.0005(8)
O5 0.0540(12) 0.0408(11) 0.0513(12) 0.0265(10) 0.0066(9) 0.0150(9)
O6 0.0819(16) 0.0477(12) 0.0293(11) 0.0239(11) -0.0054(10) 0.0069(9)
N4 0.0348(12) 0.0362(12) 0.0286(11) 0.0105(10) 0.0052(9) 0.0038(9)
N5 0.0394(12) 0.0330(12) 0.0334(12) 0.0108(10) 0.0018(9) 0.0098(9)
C9 0.0220(11) 0.0244(12) 0.0295(12) 0.0042(9) 0.0043(9) 0.0045(10)
C10 0.0237(12) 0.0293(13) 0.0274(12) 0.0055(10) 0.0019(9) 0.0093(10)
C11 0.0253(12) 0.0314(13) 0.0245(12) 0.0063(10) 0.0050(9) 0.0034(10)
C12 0.0261(12) 0.0261(12) 0.0333(13) 0.0078(10) 0.0060(10) 0.0049(10)
C13 0.0245(12) 0.0291(12) 0.0317(13) 0.0068(10) 0.0020(10) 0.0110(10)
C14 0.0257(12) 0.0301(13) 0.0260(12) 0.0039(10) 0.0047(9) 0.0048(10)
C15 0.0259(12) 0.0271(12) 0.0318(13) 0.0065(10) 0.0072(10) 0.0057(10)
O1W 0.516(15) 0.093(4) 0.240(8) 0.075(6) 0.084(9) 0.065(4)
O2W 1.00(3) 0.072(3) 0.178(6) -0.018(11) -0.117(16) 0.013(4)

loop_
_atom_site_type_symbol
_atom_site_label
_atom_site_fract_x
_atom_site_fract_y
_atom_site_fract_z
_atom_site_U_iso_or_equiv
_atom_site_thermal_displace_type
_atom_site_refinement_flags
_atom_site_occupancy
N N1 0.2027(3) 0.33914(19) 0.72583(18) 0.0274(6) Uani . 1.000
N N2 0.1151(3) 0.35467(18) 0.51987(17) 0.0283(6) Uani . 1.000
N N3 0.0823(3) 0.51366(18) 0.67131(17) 0.0284(6) Uani . 1.000
C C2 0.1339(3) 0.4032(2) 0.6397(2) 0.0255(7) Uani . 1.000
C C4 0.1050(4) 0.5608(2) 0.7929(2) 0.0316(7) Uani . 1.000
C C5 0.1819(4) 0.4998(2) 0.8853(2) 0.0344(8) Uani . 1.000
C C6 0.2299(4) 0.3872(2) 0.8500(2) 0.0321(8) Uani . 1.000
C C7 0.0403(4) 0.6801(3) 0.8255(2) 0.0434(9) Uani . 1.000
C C8 0.3079(4) 0.3114(3) 0.9388(2) 0.0425(9) Uani . 1.000
O O1 0.2748(3) 0.11664(16) 0.66737(15) 0.0340(5) Uani . 1.000
O O2 0.1737(3) 0.11087(15) 0.46282(15) 0.0330(5) Uani . 1.000
O O3 0.2112(3) -0.24607(19) 0.15879(17) 0.0491(7) Uani . 1.000
O O4 0.3323(3) -0.39796(18) 0.21663(17) 0.0432(6) Uani . 1.000
O O5 0.5402(3) -0.39570(18) 0.65403(19) 0.0467(7) Uani . 1.000
O O6 0.4999(3) -0.2476(2) 0.79214(18) 0.0545(8) Uani . 1.000
N N4 0.2803(3) -0.2987(2) 0.23984(19) 0.0335(7) Uani . 1.000
N N5 0.4871(3) -0.2986(2) 0.6838(2) 0.0355(7) Uani . 1.000
C C9 0.2796(3) -0.0654(2) 0.5226(2) 0.0258(7) Uani . 1.000
C C10 0.2515(3) -0.1244(2) 0.3983(2) 0.0271(7) Uani . 1.000
C C11 0.3026(3) -0.2394(2) 0.3714(2) 0.0275(7) Uani . 1.000
C C12 0.3787(3) -0.3000(2) 0.4618(2) 0.0285(7) Uani . 1.000
C C13 0.4021(3) -0.2388(2) 0.5846(2) 0.0284(7) Uani . 1.000
C C14 0.3543(3) -0.1233(2) 0.6170(2) 0.0279(7) Uani . 1.000
C C15 0.2368(3) 0.0642(2) 0.5522(2) 0.0282(7) Uani . 1.000
O O1W 0.0473(17) 0.0204(5) 0.1315(8) 0.279(6) Uani . 1.000
O O2W 0.229(3) -0.0073(6) -0.0151(9) 0.474(10) Uani . 1.000
H H1 0.23000 0.26580 0.70130 0.0330 Uiso R 1.000
H H2A 0.06960 0.39440 0.46230 0.0340 Uiso R 1.000
H H2B 0.14830 0.28270 0.49790 0.0340 Uiso R 1.000
H H5 0.20050 0.53630 0.97130 0.0410 Uiso R 1.000
H H7A 0.08110 0.73780 0.77250 0.0650 Uiso R 1.000
H H7B 0.09990 0.71960 0.91350 0.0650 Uiso R 1.000
H H7C -0.10280 0.66140 0.81180 0.0650 Uiso R 1.000
H H8A 0.20720 0.23550 0.93330 0.0640 Uiso R 1.000
H H8B 0.34390 0.36210 1.02420 0.0640 Uiso R 1.000
H H8C 0.42380 0.28660 0.91730 0.0640 Uiso R 1.000
H H10 0.19820 -0.08650 0.33280 0.0320 Uiso R 1.000
H H12 0.41290 -0.37870 0.44120 0.0340 Uiso R 1.000
H H14 0.37250 -0.08460 0.70240 0.0330 Uiso R 1.000
H H1W 0.08570 0.03120 0.21100 0.5000 Uiso . 1.000
H H2W 0.08640 0.09280 0.11360 0.5000 Uiso . 1.000
H H3W 0.27840 -0.06530 0.01730 0.5000 Uiso . 1.000
H H4W 0.31380 0.01390 -0.06280 0.5000 Uiso . 1.000

loop_
_atom_type_symbol
_atom_type_description
_atom_type_scat_dispersion_real
_atom_type_scat_dispersion_imag
_atom_type_scat_source
O O 0.0106 0.0060 'International Tables Vol C Tables 4.2.6.8 and 6.1.1.4'
N N 0.0061 0.0033 'International Tables Vol C Tables 4.2.6.8 and 6.1.1.4'
H H 0.0000 0.0000 'International Tables Vol C Tables 4.2.6.8 and 6.1.1.4'
C C 0.0033 0.0016 'International Tables Vol C Tables 4.2.6.8 and 6.1.1.4'

loop_
_geom_angle_atom_site_label_1
_geom_angle_atom_site_label_2
_geom_angle_atom_site_label_3
_geom_angle
_geom_angle_publ_flag
H1W O1W H2W 105.95 no
H3W O2W H4W 100.59 no
C2 N1 C6 120.5(2) no
C2 N3 C4 117.6(2) no
C6 N1 H1 119.74 no
C2 N1 H1 119.71 no
H2A N2 H2B 119.98 no
C2 N2 H2B 119.99 no
C2 N2 H2A 120.02 no
O3 N4 C11 118.3(2) no
O4 N4 C11 118.4(2) no
O3 N4 O4 123.3(2) no
O6 N5 C13 117.7(2) no
O5 N5 C13 118.5(2) no
O5 N5 O6 123.8(2) no
N1 C2 N3 122.4(2) no
N1 C2 N2 118.5(2) no
N2 C2 N3 119.0(2) no
C5 C4 C7 121.4(2) no
N3 C4 C7 116.7(2) no
N3 C4 C5 121.8(2) no
C4 C5 C6 119.1(2) no
N1 C6 C5 118.5(2) no
C5 C6 C8 124.3(2) no
N1 C6 C8 117.2(2) no
C6 C5 H5 120.51 no
C4 C5 H5 120.44 no
H7A C7 H7C 109.42 no
H7A C7 H7B 109.53 no
C4 C7 H7C 109.45 no
H7B C7 H7C 109.53 no
C4 C7 H7B 109.45 no
C4 C7 H7A 109.44 no
H8B C8 H8C 109.45 no
C6 C8 H8B 109.50 no
C6 C8 H8A 109.44 no
H8A C8 H8C 109.41 no
H8A C8 H8B 109.50 no
C6 C8 H8C 109.53 no
C10 C9 C15 118.94(19) no
C14 C9 C15 121.27(19) no
C10 C9 C14 119.7(2) no
C9 C10 C11 118.9(2) no
N4 C11 C12 117.9(2) no
N4 C11 C10 118.59(19) no
C10 C11 C12 123.5(2) no
C11 C12 C13 115.8(2) no
N5 C13 C14 119.25(19) no
C12 C13 C14 123.1(2) no
N5 C13 C12 117.6(2) no
C9 C14 C13 118.9(2) no
O1 C15 C9 116.30(19) no
O1 C15 O2 126.1(2) no
O2 C15 C9 117.57(19) no
C11 C10 H10 120.58 no
C9 C10 H10 120.55 no
C11 C12 H12 122.06 no
C13 C12 H12 122.12 no
C13 C14 H14 120.45 no
C9 C14 H14 120.62 no

loop_
_geom_bond_atom_site_label_1
_geom_bond_atom_site_label_2
_geom_bond_distance
_geom_bond_publ_flag
O1 C15 1.272(3) no
O2 C15 1.241(3) no
O3 N4 1.226(3) no
O4 N4 1.224(3) no
O5 N5 1.218(3) no
O6 N5 1.224(3) no
O1W H1W 0.8562 no
O1W H2W 0.8633 no
O2W H4W 0.9051 no
O2W H3W 0.8801 no
N1 C2 1.353(3) no
N1 C6 1.360(3) no
N2 C2 1.326(3) no
N3 C2 1.349(3) no
N3 C4 1.336(3) no
N1 H1 0.8796 no
N2 H2B 0.8804 no
N2 H2A 0.8797 no
N4 C11 1.469(3) no
N5 C13 1.468(3) no
C4 C5 1.400(3) no
C4 C7 1.487(4) no
C5 C6 1.366(3) no
C6 C8 1.490(4) no
C5 H5 0.9499 no
C7 H7C 0.9802 no
C7 H7A 0.9801 no
C7 H7B 0.9797 no
C8 H8B 0.9799 no
C8 H8C 0.9797 no
C8 H8A 0.9803 no
C9 C14 1.389(3) no
C9 C15 1.514(3) no
C9 C10 1.389(3) no
C10 C11 1.386(3) no
C11 C12 1.379(3) no
C12 C13 1.386(3) no
C13 C14 1.389(3) no
C10 H10 0.9509 no
C12 H12 0.9492 no
C14 H14 0.9502 no

loop_
_geom_contact_atom_site_label_1
_geom_contact_atom_site_label_2
_geom_contact_distance
_geom_contact_site_symmetry_2
_geom_contact_publ_flag
O1 N1 2.605(3) . no
O1 C8 3.349(3) . no
O1 C11 3.211(3) 2_656 no
O1W O2W 2.30(2) . no
O1W O1W 2.817(12) 2_555 no
O1W O2W 2.10(2) 2_555 no
O2 N2 2.787(3) . no
O2 C15 3.151(3) 2_556 no
O2 C9 3.224(3) 2_556 no
O2 C12 3.339(3) 2_656 no
O2 C13 3.275(3) 2_656 no
O2W O1W 2.10(2) 2_555 no
O2W O1W 2.30(2) . no
O3 C6 3.218(4) 2_556 no
O4 O5 3.070(3) 2_646 no
O4 C4 3.271(3) 2_556 no
O4 C6 3.340(4) 2_656 no
O4 N1 3.177(3) 2_656 no
O5 C2 3.264(3) 1_545 no
O5 O4 3.070(3) 2_646 no
O6 C8 3.290(3) 2_657 no
O6 C7 3.340(4) 1_545 no
O6 C4 3.194(3) 1_545 no
O1 H1 1.7288 . no
O1 H14 2.5138 . no
O1W H3W 2.7574 2_555 no
O1W H3W 2.5016 . no
O1W H2W 2.7104 2_555 no
O1W H10 2.8265 . no
O1W H4W 2.4802 2_555 no
O2 H1 2.8247 . no
O2 H2B 1.9198 . no
O2 H10 2.4637 . no
O2 H1W 2.7096 . no
O2W H8A 2.8539 1_554 no
O2W H1W 2.9005 . no
O2W H2W 2.2504 2_555 no
O2W H2W 2.1890 . no
O2W H7B 2.9025 1_544 no
O2W H1W 2.7495 2_555 no
O3 H3W 2.7683 . no
O3 H5 2.8895 1_544 no
O3 H7B 2.6367 1_544 no
O3 H10 2.4242 . no
O4 H8C 2.7564 2_656 no
O4 H5 2.6416 1_544 no
O4 H12 2.4213 . no
O5 H12 2.6470 2_646 no
O5 H12 2.4207 . no
O5 H7C 2.6965 1_645 no
O6 H14 2.4304 . no
O6 H8B 2.7417 2_657 no
N1 O4 3.177(3) 2_656 no
N1 O1 2.605(3) . no
N1 C15 3.395(3) . no
N2 N3 3.041(3) 2_566 no
N2 O2 2.787(3) . no
N3 N2 3.041(3) 2_566 no
N3 N5 3.189(3) 1_565 no
N5 C4 3.417(3) 1_545 no
N5 N3 3.189(3) 1_545 no
N3 H2A 2.1682 2_566 no
C2 C12 3.518(3) 2_556 no
C2 C11 3.266(3) 2_556 no
C2 O5 3.264(3) 1_565 no
C4 N5 3.417(3) 1_565 no
C4 O6 3.194(3) 1_565 no
C4 O4 3.271(3) 2_556 no
C6 O3 3.218(4) 2_556 no
C6 O4 3.340(4) 2_656 no
C7 O6 3.340(4) 1_565 no
C8 O6 3.290(3) 2_657 no
C8 O1 3.349(3) . no
C9 C10 3.461(3) 2_656 no
C9 O2 3.224(3) 2_556 no
C9 C9 3.378(3) 2_656 no
C10 C14 3.588(3) 2_656 no
C10 C9 3.461(3) 2_656 no
C10 C15 3.506(3) 2_656 no
C11 C2 3.266(3) 2_556 no
C11 O1 3.211(3) 2_656 no
C11 C15 3.355(3) 2_656 no
C12 O2 3.339(3) 2_656 no
C12 C15 3.457(3) 2_656 no
C12 C2 3.518(3) 2_556 no
C13 O2 3.275(3) 2_656 no
C14 C10 3.588(3) 2_656 no
C15 N1 3.395(3) . no
C15 C10 3.506(3) 2_656 no
C15 C11 3.355(3) 2_656 no
C15 C12 3.457(3) 2_656 no
C15 C15 3.305(3) 2_556 no
C15 O2 3.151(3) 2_556 no
C4 H2A 3.0334 2_566 no
C7 H2W 2.8424 2_566 no
C7 H2A 3.0813 2_566 no
C15 H1 2.5614 . no
C15 H2B 2.7328 . no
H1 H8C 2.4826 . no
H1 O1 1.7288 . no
H1 O2 2.8247 . no
H1 C15 2.5614 . no
H1 H2B 2.2763 . no
H1W H10 2.1720 . no
H1W O2W 2.9005 . no
H1W O2 2.7096 . no
H1W O2W 2.7495 2_555 no
H2A C4 3.0334 2_566 no
H2A C7 3.0813 2_566 no
H2A N3 2.1682 2_566 no
H2B O2 1.9198 . no
H2B H1 2.2763 . no
H2B C15 2.7328 . no
H2W O1W 2.7104 2_555 no
H2W C7 2.8424 2_566 no
H2W O2W 2.1890 . no
H2W O2W 2.2504 2_555 no
H3W H7B 2.4431 1_544 no
H3W O1W 2.5016 . no
H3W O1W 2.7574 2_555 no
H3W O3 2.7683 . no
H4W O1W 2.4802 2_555 no
H5 H8B 2.4411 . no
H5 H7B 2.4096 . no
H5 O4 2.6416 1_566 no
H5 O3 2.8895 1_566 no
H7B O2W 2.9025 1_566 no
H7B O3 2.6367 1_566 no
H7B H5 2.4096 . no
H7B H3W 2.4431 1_566 no
H7C O5 2.6965 1_465 no
H8A O2W 2.8539 1_556 no
H8B O6 2.7417 2_657 no
H8B H5 2.4411 . no
H8C H1 2.4826 . no
H8C O4 2.7564 2_656 no
H10 O2 2.4637 . no
H10 O3 2.4242 . no
H10 O1W 2.8265 . no
H10 H1W 2.1720 . no
H12 O5 2.6470 2_646 no
H12 O5 2.4207 . no
H12 O4 2.4213 . no
H14 O6 2.4304 . no
H14 O1 2.5138 . no

loop_
_geom_hbond_atom_site_label_D
_geom_hbond_atom_site_label_H
_geom_hbond_atom_site_label_A
_geom_hbond_site_symmetry_A
_geom_hbond_distance_DH
_geom_hbond_distance_HA
_geom_hbond_distance_DA
_geom_hbond_angle_DHA
_geom_hbond_publ_flag
N1 H1 O1 . 0.88 1.73 2.605(3) 174 yes
N2 H2A N3 2_566 0.88 2.17 3.041(3) 172 yes
N2 H2B O2 . 0.88 1.92 2.787(3) 168 yes

loop_
_geom_torsion_atom_site_label_1
_geom_torsion_atom_site_label_2
_geom_torsion_atom_site_label_3
_geom_torsion_atom_site_label_4
_geom_torsion
_geom_torsion_publ_flag
C6 N1 C2 N2 178.0(2) no
C6 N1 C2 N3 -2.6(4) no
C2 N1 C6 C5 1.5(4) no
C2 N1 C6 C8 -179.4(2) no
C4 N3 C2 N1 1.3(4) no
C4 N3 C2 N2 -179.3(2) no
C2 N3 C4 C5 0.9(4) no
C2 N3 C4 C7 -177.8(2) no
O4 N4 C11 C12 -0.9(3) no
O3 N4 C11 C10 -2.4(3) no
O4 N4 C11 C10 177.4(2) no
O3 N4 C11 C12 179.4(2) no
O5 N5 C13 C14 -175.2(2) no
O5 N5 C13 C12 3.0(3) no
O6 N5 C13 C12 -176.9(2) no
O6 N5 C13 C14 4.9(3) no
N3 C4 C5 C6 -1.9(4) no
C7 C4 C5 C6 176.7(3) no
C4 C5 C6 C8 -178.4(3) no
C4 C5 C6 N1 0.6(4) no
C14 C9 C10 C11 -1.2(3) no
C15 C9 C10 C11 175.9(2) no
C10 C9 C14 C13 0.9(3) no
C15 C9 C14 C13 -176.1(2) no
C10 C9 C15 O1 -176.4(2) no
C10 C9 C15 O2 1.6(3) no
C14 C9 C15 O1 0.7(3) no
C14 C9 C15 O2 178.7(2) no
C9 C10 C11 N4 -177.5(2) no
C9 C10 C11 C12 0.7(3) no
N4 C11 C12 C13 178.3(2) no
C10 C11 C12 C13 0.1(3) no
C11 C12 C13 N5 -178.6(2) no
C11 C12 C13 C14 -0.4(3) no
N5 C13 C14 C9 178.0(2) no
C12 C13 C14 C9 -0.1(3) no
